data_7250243
loop_
_publ_author_name
'Chuskit, Stanzin'
'Kumar, Sunil'
'Das, Dinabandhu'

_publ_section_title
;
 Polymorphism in novel symmetric and asymmetric bis-hydrazone derivatives
;
_journal_issue 20
_journal_name_full CrystEngComm
_journal_page_first 3247
_journal_page_last 3256
_journal_paper_doi 10.1039/D5CE00242G
_journal_volume 27
_journal_year 2025
_chemical_formula_sum 'C24 H19 N5 O2'
_chemical_formula_weight 409.44
_space_group_crystal_system monoclinic
_space_group_IT_number 14
_space_group_name_Hall '-P 2ybc'
_space_group_name_H-M_alt 'P 1 21/c 1'
_atom_sites_solution_hydrogens mixed
_audit_creation_method SHELXL-2018/3
_audit_update_record
;
2025-02-18 deposited with the CCDC.	2025-04-08 downloaded from the CCDC.
;
_cell_angle_alpha 90
_cell_angle_beta 104.627(5)
_cell_angle_gamma 90
_cell_formula_units_Z 4
_cell_length_a 28.913(4)
_cell_length_b 4.8255(5)
_cell_length_c 14.858(2)
_cell_measurement_reflns_used 8900
_cell_measurement_temperature 300(2)
_cell_measurement_theta_max 27.15
_cell_measurement_theta_min 2.18
_cell_volume 2005.8(4)
_computing_cell_refinement 'Bruker SAINT'
_computing_data_collection 'Bruker APEX3'
_computing_data_reduction 'Bruker SAINT'
_computing_molecular_graphics 'Xseed-2017 (Barbour, 2017)'
_computing_structure_refinement 'SHELXL-2018/3 (Sheldrick, 2018)'
_computing_structure_solution 'SHELXT 2018/2 (Sheldrick, 2018)'
_diffrn_ambient_temperature 300(2)
_diffrn_measured_fraction_theta_full 0.999
_diffrn_measured_fraction_theta_max 0.985
_diffrn_measurement_device_type 'Bruker APEX-III CMOS detector'
_diffrn_measurement_method 'phi and omega scan'
_diffrn_radiation_type MoK\a
_diffrn_radiation_wavelength 0.71073
_diffrn_reflns_av_R_equivalents 0.0645
_diffrn_reflns_av_unetI/netI 0.0318
_diffrn_reflns_Laue_measured_fraction_full 0.999
_diffrn_reflns_Laue_measured_fraction_max 0.985
_diffrn_reflns_limit_h_max 38
_diffrn_reflns_limit_h_min -38
_diffrn_reflns_limit_k_max 5
_diffrn_reflns_limit_k_min -6
_diffrn_reflns_limit_l_max 19
_diffrn_reflns_limit_l_min -19
_diffrn_reflns_number 52280
_diffrn_reflns_point_group_measured_fraction_full 0.999
_diffrn_reflns_point_group_measured_fraction_max 0.985
_diffrn_reflns_theta_full 25.000
_diffrn_reflns_theta_max 28.497
_diffrn_reflns_theta_min 2.184
_diffrn_source microfocus
_exptl_absorpt_coefficient_mu 0.090
_exptl_absorpt_correction_T_max 0.7457
_exptl_absorpt_correction_T_min 0.6949
_exptl_absorpt_correction_type none
_exptl_absorpt_process_details SADABS
_exptl_crystal_colour 'light yellow'
_exptl_crystal_density_diffrn 1.356
_exptl_crystal_density_meas ?
_exptl_crystal_description Needle
_exptl_crystal_F_000 856
_exptl_crystal_size_max 0.170
_exptl_crystal_size_mid 0.145
_exptl_crystal_size_min 0.090
_refine_diff_density_max 0.197
_refine_diff_density_min -0.160
_refine_diff_density_rms 0.038
_refine_ls_extinction_coef 0.0048(8)
_refine_ls_extinction_expression Fc^*^=kFc[1+0.001xFc^2^\l^3^/sin(2\q)]^-1/4^
_refine_ls_extinction_method 'SHELXL-2018/3 (Sheldrick 2018)'
_refine_ls_goodness_of_fit_ref 1.035
_refine_ls_hydrogen_treatment mixed
_refine_ls_matrix_type full
_refine_ls_number_parameters 287
_refine_ls_number_reflns 5014
_refine_ls_number_restraints 0
_refine_ls_restrained_S_all 1.035
_refine_ls_R_factor_all 0.0840
_refine_ls_R_factor_gt 0.0542
_refine_ls_shift/su_max 0.001
_refine_ls_shift/su_mean 0.000
_refine_ls_structure_factor_coef Fsqd
_refine_ls_weighting_details 'w=1/[\s^2^(Fo^2^)+(0.0528P)^2^+0.6893P] where P=(Fo^2^+2Fc^2^)/3'
_refine_ls_weighting_scheme calc
_refine_ls_wR_factor_gt 0.1230
_refine_ls_wR_factor_ref 0.1381
_reflns_Friedel_coverage 0.000
_reflns_number_gt 3509
_reflns_number_total 5014
_reflns_threshold_expression 'I > 2\s(I)'
_cod_data_source_file d5ce00242g2.cif
_cod_data_source_block FNBHB-I
_cod_depositor_comments
;
The following automatic conversions were performed:

data item '_exptl_crystal_density_meas' value 'not measured' was
changed to '?' -- the value is perceived as not measured.

Automatic conversion script
Id: cif_fix_values 8170 2020-07-09 18:12:32Z antanas 

 Adding full bibliography for 7250229--7250245.cif.
;
_cod_original_cell_volume 2005.7(4)
_cod_original_sg_symbol_H-M 'P 21/c'
_cod_database_code 7250243
_shelx_shelxl_version_number 2018/3
_shelx_space_group_comment
;
The symmetry employed for this shelxl refinement is uniquely defined
by the following loop, which should always be used as a source of
symmetry information in preference to the above space-group names.
They are only intended as comments.
;
_shelx_estimated_absorpt_t_min 0.985
_shelx_estimated_absorpt_t_max 0.992

loop_
_space_group_symop_operation_xyz
'x, y, z'
'-x, y+1/2, -z+1/2'
'-x, -y, -z'
'x, -y-1/2, z-1/2'

loop_
_atom_site_label
_atom_site_type_symbol
_atom_site_fract_x
_atom_site_fract_y
_atom_site_fract_z
_atom_site_U_iso_or_equiv
_atom_site_adp_type
_atom_site_occupancy
_atom_site_site_symmetry_order
_atom_site_calc_flag
_atom_site_refinement_flags_posn
_atom_site_refinement_flags_adp
_atom_site_refinement_flags_occupancy
_atom_site_disorder_assembly
_atom_site_disorder_group
O1 O 0.50964(7) 1.5377(4) 0.66221(14) 0.0961(6) Uani 1 1 d . . . . .
N1 N 0.78600(5) -0.3561(3) 0.45028(10) 0.0463(4) Uani 1 1 d . . . . .
C1 C 0.83086(6) -0.4112(3) 0.47360(11) 0.0386(4) Uani 1 1 d . . . . .
H18 H 0.6147(7) 0.613(4) 0.4403(15) 0.064(6) Uiso 1 1 d . . . . .
O2 O 0.56665(7) 1.4736(4) 0.78512(12) 0.0854(5) Uani 1 1 d . . . . .
N2 N 0.77180(5) -0.1616(3) 0.50655(10) 0.0473(4) Uani 1 1 d . . . . .
C2 C 0.87156(6) -0.3011(3) 0.54744(11) 0.0368(4) Uani 1 1 d . . . . .
N3 N 0.68090(5) 0.3227(3) 0.48674(11) 0.0492(4) Uani 1 1 d . . . . .
C3 C 0.87486(6) -0.0962(4) 0.61394(12) 0.0435(4) Uani 1 1 d . . . . .
H3 H 0.847756 0.000292 0.618848 0.052 Uiso 1 1 calc R U . . .
N4 N 0.66673(5) 0.5079(3) 0.54741(11) 0.0521(4) Uani 1 1 d . . . . .
C4 C 0.91912(7) -0.0364(4) 0.67323(13) 0.0505(5) Uani 1 1 d . . . . .
H4 H 0.921582 0.101236 0.717992 0.061 Uiso 1 1 calc R U . . .
N5 N 0.54652(7) 1.4248(4) 0.70435(14) 0.0638(5) Uani 1 1 d . . . . .
C5 C 0.95944(7) -0.1787(4) 0.66654(13) 0.0522(5) Uani 1 1 d . . . . .
H5 H 0.988833 -0.134963 0.706532 0.063 Uiso 1 1 calc R U . . .
C6 C 0.95669(6) -0.3858(4) 0.60099(13) 0.0477(4) Uani 1 1 d . . . . .
H6 H 0.983885 -0.483341 0.597296 0.057 Uiso 1 1 calc R U . . .
C7 C 0.91281(6) -0.4454(3) 0.54101(11) 0.0385(4) Uani 1 1 d . . . . .
C8 C 0.90011(6) -0.6436(3) 0.46399(12) 0.0387(4) Uani 1 1 d . . . . .
C9 C 0.92733(7) -0.8305(4) 0.42980(13) 0.0481(4) Uani 1 1 d . . . . .
H9 H 0.959921 -0.847522 0.456806 0.058 Uiso 1 1 calc R U . . .
C10 C 0.90512(8) -0.9929(4) 0.35415(14) 0.0563(5) Uani 1 1 d . . . . .
H10 H 0.923118 -1.120474 0.330536 0.068 Uiso 1 1 calc R U . . .
C11 C 0.85692(8) -0.9688(4) 0.31341(14) 0.0568(5) Uani 1 1 d . . . . .
H11 H 0.842861 -1.079366 0.262583 0.068 Uiso 1 1 calc R U . . .
C12 C 0.82921(7) -0.7820(4) 0.34728(13) 0.0495(4) Uani 1 1 d . . . . .
H12 H 0.796653 -0.765049 0.319873 0.059 Uiso 1 1 calc R U . . .
C13 C 0.85114(6) -0.6214(3) 0.42280(11) 0.0391(4) Uani 1 1 d . . . . .
C14 C 0.70754(7) -0.0489(5) 0.36716(14) 0.0629(6) Uani 1 1 d . . . . .
H14A H 0.713010 0.112389 0.333439 0.094 Uiso 1 1 calc R U . . .
H14B H 0.673990 -0.065914 0.363064 0.094 Uiso 1 1 calc R U . . .
H14C H 0.718391 -0.210641 0.340908 0.094 Uiso 1 1 calc R U . . .
C15 C 0.73424(6) -0.0217(4) 0.46644(13) 0.0442(4) Uani 1 1 d . . . . .
C16 C 0.71744(6) 0.1762(4) 0.52671(13) 0.0455(4) Uani 1 1 d . . . . .
C17 C 0.74321(8) 0.1942(5) 0.62702(14) 0.0719(7) Uani 1 1 d . . . . .
H17A H 0.770892 0.309971 0.633909 0.108 Uiso 1 1 calc R U . . .
H17B H 0.752958 0.012092 0.650253 0.108 Uiso 1 1 calc R U . . .
H17C H 0.722391 0.272112 0.661475 0.108 Uiso 1 1 calc R U . . .
C18 C 0.62972(6) 0.6439(4) 0.50772(14) 0.0486(4) Uani 1 1 d . . . . .
C19 C 0.60907(6) 0.8452(4) 0.55934(12) 0.0434(4) Uani 1 1 d . . . . .
C20 C 0.57017(6) 1.0027(4) 0.51276(13) 0.0486(4) Uani 1 1 d . . . . .
H20 H 0.558003 0.980042 0.448998 0.058 Uiso 1 1 calc R U . . .
C21 C 0.54945(6) 1.1915(4) 0.55965(13) 0.0506(5) Uani 1 1 d . . . . .
H21 H 0.523349 1.296461 0.528403 0.061 Uiso 1 1 calc R U . . .
C22 C 0.56820(6) 1.2219(4) 0.65406(13) 0.0474(4) Uani 1 1 d . . . . .
C23 C 0.60698(7) 1.0709(4) 0.70242(14) 0.0552(5) Uani 1 1 d . . . . .
H23 H 0.619204 1.096044 0.766059 0.066 Uiso 1 1 calc R U . . .
C24 C 0.62713(7) 0.8826(4) 0.65460(13) 0.0526(5) Uani 1 1 d . . . . .
H24 H 0.653238 0.778399 0.686276 0.063 Uiso 1 1 calc R U . . .

loop_
_atom_site_aniso_label
_atom_site_aniso_U_11
_atom_site_aniso_U_22
_atom_site_aniso_U_33
_atom_site_aniso_U_23
_atom_site_aniso_U_13
_atom_site_aniso_U_12
O1 0.0968(13) 0.0935(13) 0.1034(14) -0.0069(11) 0.0352(11) 0.0442(11)
N1 0.0424(8) 0.0486(8) 0.0479(9) -0.0066(7) 0.0112(7) 0.0032(7)
C1 0.0403(9) 0.0367(8) 0.0394(9) 0.0042(7) 0.0114(7) 0.0008(7)
O2 0.1128(14) 0.0879(12) 0.0641(11) -0.0194(9) 0.0384(10) 0.0016(10)
N2 0.0406(8) 0.0530(9) 0.0479(9) -0.0072(7) 0.0104(7) 0.0050(7)
C2 0.0406(8) 0.0332(8) 0.0374(9) 0.0058(7) 0.0116(7) -0.0008(7)
N3 0.0424(8) 0.0512(9) 0.0551(9) -0.0042(7) 0.0143(7) 0.0050(7)
C3 0.0499(10) 0.0387(9) 0.0430(9) 0.0022(7) 0.0137(8) 0.0007(7)
N4 0.0464(9) 0.0518(9) 0.0588(10) -0.0064(8) 0.0149(7) 0.0079(7)
C4 0.0621(12) 0.0449(10) 0.0410(10) -0.0015(8) 0.0065(9) -0.0072(9)
N5 0.0766(12) 0.0540(10) 0.0691(12) -0.0034(9) 0.0339(10) 0.0041(9)
C5 0.0492(10) 0.0517(11) 0.0484(11) 0.0075(9) -0.0011(8) -0.0068(9)
C6 0.0394(9) 0.0467(10) 0.0542(11) 0.0109(8) 0.0066(8) 0.0002(8)
C7 0.0414(9) 0.0342(8) 0.0412(9) 0.0087(7) 0.0129(7) 0.0007(7)
C8 0.0429(9) 0.0337(8) 0.0425(9) 0.0089(7) 0.0165(7) 0.0023(7)
C9 0.0506(10) 0.0443(10) 0.0552(11) 0.0109(8) 0.0239(9) 0.0073(8)
C10 0.0776(14) 0.0449(10) 0.0568(12) 0.0020(9) 0.0365(11) 0.0088(10)
C11 0.0787(14) 0.0475(11) 0.0487(11) -0.0054(9) 0.0241(10) -0.0019(10)
C12 0.0546(11) 0.0485(10) 0.0460(10) -0.0036(8) 0.0137(8) -0.0023(8)
C13 0.0438(9) 0.0363(8) 0.0389(9) 0.0035(7) 0.0139(7) 0.0013(7)
C14 0.0525(11) 0.0826(15) 0.0490(11) -0.0078(11) 0.0043(9) 0.0170(11)
C15 0.0358(9) 0.0484(10) 0.0483(10) -0.0035(8) 0.0106(8) 0.0001(7)
C16 0.0358(9) 0.0516(10) 0.0489(10) -0.0035(8) 0.0103(8) 0.0025(8)
C17 0.0644(13) 0.0932(17) 0.0532(13) -0.0145(12) 0.0057(10) 0.0288(12)
C18 0.0426(10) 0.0506(10) 0.0534(12) -0.0002(9) 0.0138(9) 0.0033(8)
C19 0.0401(9) 0.0429(9) 0.0483(10) 0.0040(8) 0.0134(8) -0.0003(7)
C20 0.0456(10) 0.0554(11) 0.0435(10) 0.0012(8) 0.0089(8) 0.0065(8)
C21 0.0434(10) 0.0529(11) 0.0542(11) 0.0045(9) 0.0095(8) 0.0098(8)
C22 0.0511(10) 0.0413(9) 0.0539(11) -0.0008(8) 0.0211(9) 0.0004(8)
C23 0.0620(12) 0.0578(12) 0.0442(10) 0.0008(9) 0.0104(9) 0.0027(10)
C24 0.0481(10) 0.0578(11) 0.0489(11) 0.0062(9) 0.0067(9) 0.0102(9)

loop_
_atom_type_symbol
_atom_type_description
_atom_type_scat_dispersion_real
_atom_type_scat_dispersion_imag
_atom_type_scat_source
C C 0.0033 0.0016 'International Tables Vol C Tables 4.2.6.8 and 6.1.1.4'
H H 0.0000 0.0000 'International Tables Vol C Tables 4.2.6.8 and 6.1.1.4'
N N 0.0061 0.0033 'International Tables Vol C Tables 4.2.6.8 and 6.1.1.4'
O O 0.0106 0.0060 'International Tables Vol C Tables 4.2.6.8 and 6.1.1.4'

loop_
_geom_angle_atom_site_label_1
_geom_angle_atom_site_label_2
_geom_angle_atom_site_label_3
_geom_angle
_geom_angle_site_symmetry_1
_geom_angle_site_symmetry_3
_geom_angle_publ_flag
C1 N1 N2 114.24(14) . . ?
N1 C1 C13 120.72(15) . . ?
N1 C1 C2 132.99(16) . . ?
C13 C1 C2 106.29(13) . . ?
C15 N2 N1 114.75(15) . . ?
C3 C2 C7 119.73(15) . . ?
C3 C2 C1 132.82(15) . . ?
C7 C2 C1 107.44(14) . . ?
C16 N3 N4 113.15(15) . . ?
C2 C3 C4 119.18(17) . . ?
C18 N4 N3 112.37(16) . . ?
C5 C4 C3 120.79(18) . . ?
O2 N5 O1 123.92(19) . . ?
O2 N5 C22 118.19(19) . . ?
O1 N5 C22 117.89(19) . . ?
C4 C5 C6 120.75(17) . . ?
C5 C6 C7 118.93(17) . . ?
C6 C7 C2 120.61(16) . . ?
C6 C7 C8 130.30(16) . . ?
C2 C7 C8 109.08(14) . . ?
C9 C8 C13 119.96(16) . . ?
C9 C8 C7 131.48(16) . . ?
C13 C8 C7 108.56(14) . . ?
C8 C9 C10 118.59(18) . . ?
C11 C10 C9 121.22(18) . . ?
C10 C11 C12 120.68(19) . . ?
C13 C12 C11 118.22(18) . . ?
C12 C13 C8 121.33(16) . . ?
C12 C13 C1 130.06(16) . . ?
C8 C13 C1 108.61(14) . . ?
N2 C15 C16 115.27(16) . . ?
N2 C15 C14 125.28(17) . . ?
C16 C15 C14 119.44(16) . . ?
N3 C16 C15 115.75(16) . . ?
N3 C16 C17 125.10(17) . . ?
C15 C16 C17 119.15(16) . . ?
N4 C18 C19 120.73(18) . . ?
C20 C19 C24 119.00(17) . . ?
C20 C19 C18 119.40(17) . . ?
C24 C19 C18 121.60(17) . . ?
C21 C20 C19 120.83(17) . . ?
C20 C21 C22 118.52(17) . . ?
C23 C22 C21 122.26(17) . . ?
C23 C22 N5 118.96(18) . . ?
C21 C22 N5 118.78(17) . . ?
C24 C23 C22 118.47(18) . . ?
C23 C24 C19 120.93(17) . . ?

loop_
_geom_bond_atom_site_label_1
_geom_bond_atom_site_label_2
_geom_bond_distance
_geom_bond_site_symmetry_2
_geom_bond_publ_flag
O1 N5 1.220(2) . ?
N1 C1 1.283(2) . ?
N1 N2 1.386(2) . ?
C1 C13 1.472(2) . ?
C1 C2 1.489(2) . ?
O2 N5 1.217(2) . ?
N2 C15 1.290(2) . ?
C2 C3 1.384(2) . ?
C2 C7 1.405(2) . ?
N3 C16 1.285(2) . ?
N3 N4 1.402(2) . ?
C3 C4 1.388(2) . ?
N4 C18 1.267(2) . ?
C4 C5 1.378(3) . ?
N5 C22 1.465(2) . ?
C5 C6 1.384(3) . ?
C6 C7 1.384(2) . ?
C7 C8 1.465(2) . ?
C8 C9 1.375(2) . ?
C8 C13 1.397(2) . ?
C9 C10 1.388(3) . ?
C10 C11 1.377(3) . ?
C11 C12 1.383(3) . ?
C12 C13 1.379(2) . ?
C14 C15 1.488(3) . ?
C15 C16 1.473(2) . ?
C16 C17 1.491(3) . ?
C18 C19 1.456(3) . ?
C19 C20 1.389(2) . ?
C19 C24 1.391(3) . ?
C20 C21 1.373(2) . ?
C21 C22 1.378(3) . ?
C22 C23 1.378(3) . ?
C23 C24 1.371(3) . ?
